data_2208646
loop_
_publ_author_name
'Blatch, Alexandrea J.'
'Howard, Judith A. K.'
'Probert, Michael R.'
'Smethurst, Christian A.'
'Whiting, Andrew'

_publ_section_title
;
 Potassium 4-nitrophenylsulfonate monohydrate
;
_journal_coeditor_code KP2006
_journal_issue 4
_journal_name_full 'Acta Crystallographica Section E'
_journal_page_first m741
_journal_page_last m743
_journal_paper_doi 10.1107/S1600536806007835
_journal_volume 62
_journal_year 2006
_chemical_formula_iupac 'K +, C6 H4 N O5 S -, H2 O'
_chemical_formula_moiety 'K +, C6 H4 N O5 S -, H2 O'
_chemical_formula_sum 'C6 H6 K N O6 S'
_chemical_formula_weight 259.28
_chemical_name_common 'nosic acid potassium salt monohydrate'
_chemical_name_systematic
;
Potassium 4-nitrophenylsulfonate monohydrate
;
_space_group_IT_number 14
_symmetry_cell_setting monoclinic
_symmetry_space_group_name_Hall '-P 2ybc'
_symmetry_space_group_name_H-M 'P 1 21/c 1'
_atom_sites_solution_hydrogens geom
_atom_sites_solution_primary direct
_atom_sites_solution_secondary difmap
_audit_creation_method SHELXL-97
_cell_angle_alpha 90.00
_cell_angle_beta 106.150(10)
_cell_angle_gamma 90.00
_cell_formula_units_Z 4
_cell_length_a 10.7940(10)
_cell_length_b 7.1516(6)
_cell_length_c 12.4170(10)
_cell_measurement_reflns_used 2733
_cell_measurement_temperature 120(2)
_cell_measurement_theta_max 27.487
_cell_measurement_theta_min 3.322
_cell_volume 920.70(14)
_computing_cell_refinement SMART
_computing_data_collection 'SMART (Bruker, 2001)'
_computing_data_reduction 'SAINT (Bruker, 2001)'
_computing_molecular_graphics SHELXTL
_computing_publication_material SHELXTL
_computing_structure_refinement SHELXTL
_computing_structure_solution 'SHELXTL (Bruker, 2001)'
_diffrn_ambient_temperature 120(2)
_diffrn_detector_area_resol_mean 8
_diffrn_measured_fraction_theta_full 1.000
_diffrn_measured_fraction_theta_max 1.000
_diffrn_measurement_device_type 'Siemens SMART 1K CCD area detector'
_diffrn_measurement_method \w
_diffrn_radiation_monochromator graphite
_diffrn_radiation_source 'fine-focus sealed tube'
_diffrn_radiation_type MoK\a
_diffrn_radiation_wavelength 0.71073
_diffrn_reflns_av_R_equivalents 0.0668
_diffrn_reflns_av_sigmaI/netI 0.0547
_diffrn_reflns_limit_h_max 13
_diffrn_reflns_limit_h_min -14
_diffrn_reflns_limit_k_max 9
_diffrn_reflns_limit_k_min -9
_diffrn_reflns_limit_l_max 15
_diffrn_reflns_limit_l_min -16
_diffrn_reflns_number 9859
_diffrn_reflns_theta_full 27.50
_diffrn_reflns_theta_max 27.50
_diffrn_reflns_theta_min 1.96
_diffrn_standards_number 0
_exptl_absorpt_coefficient_mu 0.812
_exptl_absorpt_correction_type none
_exptl_absorpt_process_details none
_exptl_crystal_colour colourless
_exptl_crystal_density_diffrn 1.871
_exptl_crystal_density_method 'not measured'
_exptl_crystal_description block
_exptl_crystal_F_000 528
_exptl_crystal_size_max 0.3
_exptl_crystal_size_mid 0.2
_exptl_crystal_size_min 0.15
_refine_diff_density_max 0.390
_refine_diff_density_min -0.464
_refine_ls_extinction_method none
_refine_ls_goodness_of_fit_ref 1.048
_refine_ls_hydrogen_treatment mixed
_refine_ls_matrix_type full
_refine_ls_number_parameters 144
_refine_ls_number_reflns 2117
_refine_ls_number_restraints 0
_refine_ls_restrained_S_all 1.048
_refine_ls_R_factor_all 0.0662
_refine_ls_R_factor_gt 0.0419
_refine_ls_shift/su_max 0.000
_refine_ls_shift/su_mean 0.000
_refine_ls_structure_factor_coef Fsqd
_refine_ls_weighting_details 'calc w=1/[\s^2^(Fo^2^)+(0.0364P)^2^+0.9635P] where P=(Fo^2^+2Fc^2^)/3'
_refine_ls_weighting_scheme calc
_refine_ls_wR_factor_gt 0.0870
_refine_ls_wR_factor_ref 0.0952
_reflns_number_gt 1596
_reflns_number_total 2117
_reflns_threshold_expression I>2\s(I)
_cod_data_source_file kp2006.cif
_cod_data_source_block I
_cod_depositor_comments
;
The following automatic conversions were performed:
'_symmetry_cell_setting' value 'Monoclinic' changed to 'monoclinic'
according to '/home/saulius/struct/CIF-dictionaries/cif_core.dic'
dictionary named 'cif_core.dic' version 2.4.1 from 2010-06-29.

Automatic conversion script
Id: cif_fix_enum 1527 2010-12-29 10:47:43Z saulius 

The following automatic conversions were performed:

'_symmetry_cell_setting' value 'Monoclinic' changed to 'monoclinic'
according to /home/saulius/struct/CIF-dictionaries/cif_core.dic
dictionary named 'cif_core.dic' version 2.4.1 from 2010-06-29.

Automatic conversion script
Id: cif_fix_values 1715 2011-07-08 13:25:40Z adriana 
;
_cod_original_sg_symbol_H-M 'P 21/c'
_cod_database_code 2208646

loop_
_symmetry_equiv_pos_as_xyz
'x, y, z'
'-x, y+1/2, -z+1/2'
'-x, -y, -z'
'x, -y-1/2, z-1/2'

loop_
_atom_site_type_symbol
_atom_site_label
_atom_site_fract_x
_atom_site_fract_y
_atom_site_fract_z
_atom_site_U_iso_or_equiv
_atom_site_adp_type
_atom_site_calc_flag
_atom_site_refinement_flags
_atom_site_occupancy
K K 0.43521(6) 0.53657(9) 0.74392(5) 0.01343(16) Uani d . 1
S S 0.37624(7) 0.22064(10) 0.46669(6) 0.01054(17) Uani d . 1
O O1 0.4524(2) 0.2686(3) 0.39107(17) 0.0140(5) Uani d . 1
O O2 0.3285(2) 0.0291(3) 0.45242(18) 0.0159(5) Uani d . 1
O O3 0.4386(2) 0.2697(3) 0.58251(17) 0.0149(5) Uani d . 1
O O4 -0.1962(2) 0.6461(3) 0.31470(18) 0.0192(5) Uani d . 1
O O5 -0.0704(2) 0.8883(3) 0.35935(18) 0.0188(5) Uani d . 1
O O6 0.3076(2) 0.8669(3) 0.6626(2) 0.0207(5) Uani d . 1
H H01 0.315(4) 0.900(5) 0.605(3) 0.026(11) Uiso d . 1
H H02 0.252(4) 0.945(6) 0.672(3) 0.039(12) Uiso d . 1
N N -0.0886(2) 0.7181(4) 0.3463(2) 0.0147(5) Uani d . 1
C C1 0.2366(3) 0.3660(4) 0.4267(2) 0.0108(6) Uani d . 1
C C2 0.1131(3) 0.2881(4) 0.4060(2) 0.0132(6) Uani d . 1
H H2 0.1032 0.1568 0.4118 0.016 Uiso d R 1
C C3 0.0058(3) 0.4025(4) 0.3772(2) 0.0136(6) Uani d . 1
H H3 -0.0787 0.3518 0.3622 0.016 Uiso d R 1
C C4 0.0250(3) 0.5950(4) 0.3708(2) 0.0122(6) Uani d . 1
C C5 0.1463(3) 0.6745(4) 0.3908(2) 0.0144(6) Uani d . 1
H H5 0.1559 0.8060 0.3859 0.017 Uiso d R 1
C C6 0.2534(3) 0.5582(4) 0.4183(2) 0.0139(6) Uani d . 1
H H6 0.3376 0.6092 0.4312 0.017 Uiso d R 1

loop_
_atom_site_aniso_label
_atom_site_aniso_U_11
_atom_site_aniso_U_22
_atom_site_aniso_U_33
_atom_site_aniso_U_12
_atom_site_aniso_U_13
_atom_site_aniso_U_23
K 0.0157(3) 0.0116(3) 0.0132(3) -0.0007(3) 0.0043(2) 0.0000(2)
S 0.0110(4) 0.0094(3) 0.0109(4) 0.0007(3) 0.0023(3) -0.0001(3)
O1 0.0159(11) 0.0149(11) 0.0126(11) 0.0009(8) 0.0063(9) 0.0003(8)
O2 0.0161(11) 0.0095(10) 0.0212(12) 0.0010(9) 0.0036(9) 0.0014(9)
O3 0.0169(11) 0.0159(11) 0.0097(10) 0.0022(9) 0.0000(8) -0.0016(8)
O4 0.0121(12) 0.0241(12) 0.0207(12) -0.0035(9) 0.0032(9) 0.0018(9)
O5 0.0191(12) 0.0150(11) 0.0217(12) 0.0042(9) 0.0046(10) 0.0011(9)
O6 0.0237(14) 0.0214(13) 0.0197(13) 0.0069(10) 0.0106(11) 0.0055(10)
N 0.0137(14) 0.0205(14) 0.0107(13) 0.0018(11) 0.0047(10) 0.0033(10)
C1 0.0109(14) 0.0142(15) 0.0061(14) -0.0007(12) 0.0003(11) -0.0015(11)
C2 0.0177(16) 0.0117(14) 0.0110(14) -0.0015(12) 0.0055(12) -0.0023(11)
C3 0.0127(15) 0.0168(15) 0.0115(15) -0.0049(12) 0.0039(12) -0.0005(11)
C4 0.0126(15) 0.0154(15) 0.0070(14) 0.0023(12) 0.0002(11) 0.0002(11)
C5 0.0175(16) 0.0120(14) 0.0137(15) 0.0002(12) 0.0045(12) -0.0010(11)
C6 0.0129(15) 0.0164(16) 0.0128(15) 0.0002(12) 0.0041(12) 0.0009(11)

loop_
_atom_type_symbol
_atom_type_description
_atom_type_scat_dispersion_real
_atom_type_scat_dispersion_imag
_atom_type_scat_source
C C 0.0033 0.0016 'International Tables Vol C Tables 4.2.6.8 and 6.1.1.4'
H H 0.0000 0.0000 'International Tables Vol C Tables 4.2.6.8 and 6.1.1.4'
N N 0.0061 0.0033 'International Tables Vol C Tables 4.2.6.8 and 6.1.1.4'
O O 0.0106 0.0060 'International Tables Vol C Tables 4.2.6.8 and 6.1.1.4'
K K 0.2009 0.2494 'International Tables Vol C Tables 4.2.6.8 and 6.1.1.4'
S S 0.1246 0.1234 'International Tables Vol C Tables 4.2.6.8 and 6.1.1.4'

loop_
_geom_angle_atom_site_label_1
_geom_angle_atom_site_label_2
_geom_angle_atom_site_label_3
_geom_angle_site_symmetry_1
_geom_angle_site_symmetry_3
_geom_angle
_geom_angle_publ_flag
O1 K O3 3_666 2_656 87.93(6) yes
O1 K O3 3_666 . 78.99(6) yes
O3 K O3 2_656 . 151.04(3) yes
O1 K O6 3_666 . 66.46(7) yes
O3 K O6 2_656 . 81.82(7) yes
O3 K O6 . . 115.27(7) yes
O1 K O4 3_666 3_566 128.10(7) yes
O3 K O4 2_656 3_566 134.60(7) yes
O3 K O4 . 3_566 71.80(7) yes
O6 K O4 . 3_566 88.53(7) yes
O1 K O1 3_666 4_566 146.95(5) yes
O3 K O1 2_656 4_566 91.85(6) yes
O3 K O1 . 4_566 85.63(6) yes
O6 K O1 . 4_566 146.11(7) yes
O4 K O1 3_566 4_566 72.37(6) yes
O1 K O6 3_666 2_646 85.46(7) yes
O3 K O6 2_656 2_646 74.70(7) yes
O3 K O6 . 2_646 78.56(7) yes
O6 K O6 . 2_646 143.93(7) yes
O4 K O6 3_566 2_646 127.38(7) yes
O1 K O6 4_566 2_646 62.76(7) yes
O1 K O2 3_666 4_566 156.06(6) yes
O3 K O2 2_656 4_566 70.29(6) yes
O3 K O2 . 4_566 124.93(6) yes
O6 K O2 . 4_566 99.66(7) yes
O4 K O2 3_566 4_566 67.84(6) yes
O1 K O2 4_566 4_566 47.52(6) yes
O6 K O2 2_646 4_566 97.73(7) yes
O1 S O3 . . 113.22(12) ?
O1 S O2 . . 112.87(12) ?
O3 S O2 . . 113.49(13) ?
O1 S C1 . . 105.61(13) ?
O3 S C1 . . 104.94(12) ?
O2 S C1 . . 105.73(13) ?
S O1 K . 3_666 162.38(12) ?
S O1 K . 4_565 106.82(10) ?
K O1 K 3_666 4_565 87.55(6) ?
S O2 K . 4_565 92.42(10) ?
S O3 K . 2_646 128.22(11) ?
S O3 K . . 141.86(12) ?
K O3 K 2_646 . 87.38(6) ?
N O4 K . 3_566 175.69(19) ?
K O6 K . 2_656 83.67(7) ?
K O6 H01 . . 115(3) ?
K O6 H01 2_656 . 85(3) ?
K O6 H02 . . 144(3) ?
K O6 H02 2_656 . 108(3) ?
H01 O6 H02 . . 100(4) ?
O4 N O5 . . 123.7(3) ?
O4 N C4 . . 118.3(2) ?
O5 N C4 . . 118.0(2) ?
C6 C1 C2 . . 121.0(3) ?
C6 C1 S . . 118.5(2) ?
C2 C1 S . . 120.4(2) ?
C3 C2 C1 . . 119.9(3) ?
C3 C2 H2 . . 120.0 ?
C1 C2 H2 . . 120.0 ?
C2 C3 C4 . . 118.1(3) ?
C2 C3 H3 . . 121.0 ?
C4 C3 H3 . . 121.0 ?
C5 C4 C3 . . 122.8(3) ?
C5 C4 N . . 118.9(3) ?
C3 C4 N . . 118.2(3) ?
C4 C5 C6 . . 118.7(3) ?
C4 C5 H5 . . 120.7 ?
C6 C5 H5 . . 120.7 ?
C5 C6 C1 . . 119.5(3) ?
C5 C6 H6 . . 120.3 ?
C1 C6 H6 . . 120.3 ?

loop_
_geom_bond_atom_site_label_1
_geom_bond_atom_site_label_2
_geom_bond_site_symmetry_2
_geom_bond_distance
_geom_bond_publ_flag
K O1 3_666 2.712(2) yes
K O3 2_656 2.765(2) yes
K O3 . 2.775(2) yes
K O6 . 2.779(2) yes
K O4 3_566 2.802(2) yes
K O1 4_566 2.819(2) yes
K O6 2_646 2.955(3) yes
K O2 4_566 3.148(2) yes
S O1 . 1.451(2) ?
S O3 . 1.451(2) ?
S O2 . 1.457(2) ?
S C1 . 1.784(3) ?
O4 N . 1.230(3) ?
O5 N . 1.236(3) ?
O6 H01 . 0.78(4) ?
O6 H02 . 0.85(4) ?
N C4 . 1.471(4) ?
C1 C6 . 1.395(4) ?
C1 C2 . 1.401(4) ?
C2 C3 . 1.382(4) ?
C2 H2 . 0.9500 ?
C3 C4 . 1.398(4) ?
C3 H3 . 0.9500 ?
C4 C5 . 1.384(4) ?
C5 C6 . 1.388(4) ?
C5 H5 . 0.9500 ?
C6 H6 . 0.9500 ?

loop_
_geom_hbond_atom_site_label_D
_geom_hbond_atom_site_label_H
_geom_hbond_atom_site_label_A
_geom_hbond_site_symmetry_A
_geom_hbond_distance_DH
_geom_hbond_distance_HA
_geom_hbond_distance_DA
_geom_hbond_angle_DHA
O6 H01 O2 1_565 0.78(4) 2.15(4) 2.922(3) 172(4)
O6 H02 O5 3_576 0.85(4) 2.23(4) 3.050(3) 161(4)

loop_
_geom_torsion_atom_site_label_1
_geom_torsion_atom_site_label_2
_geom_torsion_atom_site_label_3
_geom_torsion_atom_site_label_4
_geom_torsion
C2 C1 S O2 9.0(3)
C3 C4 N O4 -11.6(4)
C5 C4 N O5 -9.6(4)
